data_4321304
loop_
_publ_author_name
'Andreas Geiss'
'Heinrich Vahrenkamp'

_publ_section_title
;
 M(\m-CN)Fe(\m-CN)M' Chains with Phthalocyanine Iron Centers: Preparation,
 Structures, and Isomerization
;
_journal_name_full 'Inorganic Chemistry'
_journal_page_first 4029
_journal_page_last 4036
_journal_paper_doi 10.1021/ic0001412
_journal_volume 39
_journal_year 2000
_chemical_formula_sum 'C116 H86 F6 Fe N10 P4 Ru2 Sb'
_chemical_formula_weight 2237.57
_chemical_name_common '[{RuCp(PPh3)2-CN}2-FePc]SbF6'
_space_group_IT_number 2
_symmetry_cell_setting triclinic
_symmetry_space_group_name_Hall '-P 1'
_symmetry_space_group_name_H-M 'P -1'
_atom_sites_solution_hydrogens geom
_atom_sites_solution_primary Patterson
_atom_sites_solution_secondary difmap
_audit_creation_method SHELXL-97
_cell_angle_alpha 81.22(3)
_cell_angle_beta 81.26(3)
_cell_angle_gamma 79.73(3)
_cell_formula_units_Z 2
_cell_length_a 14.348(3)
_cell_length_b 16.021(3)
_cell_length_c 25.072(5)
_cell_measurement_temperature 293(2)
_cell_volume 5558(2)
_computing_publication_material 'SHELXL-97 (Sheldrick, 1997)'
_computing_structure_refinement 'SHELXL-97 (Sheldrick, 1997)'
_computing_structure_solution 'SHELXS-97 (Sheldrick, 1990)'
_diffrn_ambient_temperature 293(2)
_diffrn_measured_fraction_theta_full 0.998
_diffrn_measured_fraction_theta_max 0.998
_diffrn_measurement_device_type NONIUS-TURBO-CAD4
_diffrn_measurement_method Omega-2Theta
_diffrn_radiation_monochromator graphite
_diffrn_radiation_source 'fine-focus sealed tube'
_diffrn_radiation_type MoK\a
_diffrn_radiation_wavelength 0.71073
_diffrn_reflns_av_R_equivalents 0.0521
_diffrn_reflns_av_sigmaI/netI 0.1568
_diffrn_reflns_limit_h_max 17
_diffrn_reflns_limit_h_min -17
_diffrn_reflns_limit_k_max 0
_diffrn_reflns_limit_k_min -19
_diffrn_reflns_limit_l_max 30
_diffrn_reflns_limit_l_min -31
_diffrn_reflns_number 23398
_diffrn_reflns_theta_full 26.32
_diffrn_reflns_theta_max 26.32
_diffrn_reflns_theta_min 2.72
_diffrn_standards_interval_count 'OCR every 200 refl.'
_diffrn_standards_interval_time 'ICR every 7200s'
_exptl_absorpt_coefficient_mu 0.753
_exptl_absorpt_correction_type none
_exptl_crystal_colour 'dark blue'
_exptl_crystal_density_diffrn 1.337
_exptl_crystal_density_meas ?
_exptl_crystal_density_method 'not measured'
_exptl_crystal_description plates
_exptl_crystal_F_000 2262
_exptl_crystal_size_max 0.7
_exptl_crystal_size_mid 0.4
_exptl_crystal_size_min 0.2
_refine_diff_density_max 1.618
_refine_diff_density_min -1.378
_refine_diff_density_rms 0.125
_refine_ls_extinction_method none
_refine_ls_goodness_of_fit_ref 1.038
_refine_ls_hydrogen_treatment Riding-Model
_refine_ls_matrix_type full
_refine_ls_number_parameters 1252
_refine_ls_number_reflns 22558
_refine_ls_number_restraints 0
_refine_ls_restrained_S_all 1.038
_refine_ls_R_factor_all 0.2176
_refine_ls_R_factor_gt 0.0728
_refine_ls_shift/su_max 0.079
_refine_ls_shift/su_mean 0.003
_refine_ls_structure_factor_coef Fsqd
_refine_ls_weighting_details 'w=1/[\s^2^(Fo^2^)+(0.1135P)^2^+9.3593P] where P=(Fo^2^+2Fc^2^)/3'
_refine_ls_weighting_scheme calc
_refine_ls_wR_factor_gt 0.1870
_refine_ls_wR_factor_ref 0.2480
_reflns_number_gt 10614
_reflns_number_total 22558
_reflns_threshold_expression >2sigma(I)
_cod_data_source_file ic0001412_5.cif
_cod_data_source_block g8(c10a)
_cod_depositor_comments
;
The following automatic conversions were performed:

'_geom_bond_publ_flag' value 'Y' changed to 'y' according to the
built-in table from CIF Core dictionary named 'cif_core.dic' version
2.4.1 from 2010-06-29 (180 times).

'_geom_angle_publ_flag' value 'Y'
changed to 'y' according to the built-in table from CIF Core
dictionary named 'cif_core.dic' version 2.4.1 from 2010-06-29 (335
times).

Automatic conversion script
Id: cif_fix_values 1646 2011-03-28 12:23:43Z adriana 

The following automatic conversions were performed:

'_exptl_crystal_density_meas' value 'not measured' was changed to '?'
- the value is perceived as not measured.

Automatic conversion script
Id: cif_fix_values 3008 2015-01-20 13:52:24Z robertas 

The following automatic conversions were performed:

'_refine_ls_weighting_scheme' value 'calc
w=1/[\s^2^(Fo^2^)+(0.1135P)^2^+9.3593P] where P=(Fo^2^+2Fc^2^)/3' was
changed to 'calc'. New tag '_refine_ls_weighting_details' was
created. The value of the new tag was set to
'w=1/[\s^2^(Fo^2^)+(0.1135P)^2^+9.3593P] where P=(Fo^2^+2Fc^2^)/3'.

Automatic conversion script
Id: cif_fix_values 3143 2015-03-26 13:38:13Z robertas 
;
_cod_original_cell_volume 5558.2(19)
_cod_database_code 4321304

loop_
_symmetry_equiv_pos_as_xyz
'x, y, z'
'-x, -y, -z'

loop_
_atom_site_label
_atom_site_type_symbol
_atom_site_fract_x
_atom_site_fract_y
_atom_site_fract_z
_atom_site_U_iso_or_equiv
_atom_site_adp_type
_atom_site_occupancy
_atom_site_calc_flag
_atom_site_refinement_flags
_atom_site_disorder_assembly
_atom_site_disorder_group
Fe1 Fe 0.5000 1.0000 0.0000 0.0409(4) Uani 1 d S . .
Ru1 Ru 0.38818(5) 0.73796(4) 0.09990(3) 0.04361(19) Uani 1 d . . .
P1 P 0.30807(15) 0.71024(14) 0.03249(9) 0.0449(5) Uani 1 d . . .
P2 P 0.26319(16) 0.80595(15) 0.15614(9) 0.0494(5) Uani 1 d . . .
N1 N 0.5078(5) 1.0300(4) 0.0717(3) 0.0472(16) Uani 1 d . . .
N2 N 0.6170(4) 0.9186(4) 0.0055(3) 0.0435(15) Uani 1 d . . .
N5 N 0.4323(4) 0.9101(4) 0.0340(3) 0.0440(16) Uani 1 d . . .
C17 C 0.4079(5) 0.8479(5) 0.0579(3) 0.0373(17) Uani 1 d . . .
N3 N 0.3673(5) 1.1382(4) 0.0805(3) 0.0535(18) Uani 1 d . . .
N4 N 0.6511(5) 0.9341(4) 0.0951(3) 0.0507(17) Uani 1 d . . .
C1 C 0.4433(6) 1.0895(5) 0.0982(3) 0.047(2) Uani 1 d . . .
C2 C 0.4744(7) 1.0938(6) 0.1497(4) 0.056(2) Uani 1 d . . .
C3 C 0.4351(8) 1.1420(7) 0.1913(4) 0.071(3) Uani 1 d . . .
H3 H 0.3767 1.1780 0.1900 0.085 Uiso 1 calc R . .
C4 C 0.4861(9) 1.1345(7) 0.2348(4) 0.078(3) Uani 1 d . . .
H4 H 0.4615 1.1667 0.2631 0.094 Uiso 1 calc R . .
C5 C 0.5725(9) 1.0808(7) 0.2375(4) 0.077(3) Uani 1 d . . .
H5 H 0.6057 1.0782 0.2669 0.093 Uiso 1 calc R . .
C6 C 0.6097(8) 1.0307(7) 0.1965(4) 0.069(3) Uani 1 d . . .
H6 H 0.6669 0.9931 0.1985 0.083 Uiso 1 calc R . .
C7 C 0.5600(6) 1.0377(6) 0.1524(3) 0.052(2) Uani 1 d . . .
C8 C 0.5767(6) 0.9967(6) 0.1042(3) 0.050(2) Uani 1 d . . .
C9 C 0.6654(6) 0.8984(5) 0.0490(4) 0.048(2) Uani 1 d . . .
C10 C 0.7443(6) 0.8285(6) 0.0395(4) 0.054(2) Uani 1 d . . .
C11 C 0.8150(7) 0.7862(6) 0.0717(4) 0.066(3) Uani 1 d . . .
H11 H 0.8184 0.8004 0.1059 0.079 Uiso 1 calc R . .
C12 C 0.8794(8) 0.7219(7) 0.0490(5) 0.088(4) Uani 1 d . . .
H12 H 0.9276 0.6920 0.0687 0.106 Uiso 1 calc R . .
C13 C 0.8751(8) 0.7007(8) -0.0012(6) 0.091(4) Uani 1 d . . .
H13 H 0.9201 0.6568 -0.0144 0.109 Uiso 1 calc R . .
C14 C 0.8051(7) 0.7429(6) -0.0333(5) 0.073(3) Uani 1 d . . .
H14 H 0.8031 0.7286 -0.0677 0.088 Uiso 1 calc R . .
C15 C 0.7381(6) 0.8074(5) -0.0115(4) 0.054(2) Uani 1 d . . .
C16 C 0.6583(6) 0.8652(5) -0.0321(4) 0.048(2) Uani 1 d . . .
C18 C 0.5204(10) 0.7195(9) 0.1391(7) 0.106(5) Uani 1 d . . .
H18 H 0.5422 0.7659 0.1485 0.127 Uiso 1 calc R . .
C19 C 0.4584(11) 0.6690(11) 0.1720(5) 0.108(5) Uani 1 d . . .
H19 H 0.4320 0.6757 0.2076 0.129 Uiso 1 calc R . .
C20 C 0.4431(9) 0.6078(8) 0.1428(5) 0.091(4) Uani 1 d . . .
H20 H 0.4049 0.5658 0.1553 0.109 Uiso 1 calc R . .
C21 C 0.4948(7) 0.6195(6) 0.0913(4) 0.062(2) Uani 1 d . . .
H21 H 0.4960 0.5873 0.0632 0.074 Uiso 1 calc R . .
C22 C 0.5437(7) 0.6864(7) 0.0886(5) 0.078(3) Uani 1 d . . .
H22 H 0.5849 0.7065 0.0590 0.093 Uiso 1 calc R . .
C23 C 0.3913(6) 0.6825(5) -0.0282(3) 0.051(2) Uani 1 d . . .
C24 C 0.4786(7) 0.7086(6) -0.0403(4) 0.061(2) Uani 1 d . . .
H24 H 0.4963 0.7418 -0.0173 0.073 Uiso 1 calc R . .
C25 C 0.5410(7) 0.6877(6) -0.0850(4) 0.070(3) Uani 1 d . . .
H25 H 0.5998 0.7066 -0.0921 0.083 Uiso 1 calc R . .
C26 C 0.5166(7) 0.6393(7) -0.1188(4) 0.074(3) Uani 1 d . . .
H26 H 0.5592 0.6241 -0.1488 0.089 Uiso 1 calc R . .
C27 C 0.4307(9) 0.6130(10) -0.1091(5) 0.113(5) Uani 1 d . . .
H27 H 0.4134 0.5816 -0.1333 0.136 Uiso 1 calc R . .
C28 C 0.3677(8) 0.6326(9) -0.0630(5) 0.109(5) Uani 1 d . . .
H28 H 0.3098 0.6122 -0.0557 0.130 Uiso 1 calc R . .
C29 C 0.2440(6) 0.6176(4) 0.0493(3) 0.057(2) Uani 1 d G . .
C30 C 0.2828(7) 0.5466(6) 0.0827(5) 0.31(2) Uani 1 d G . .
H30 H 0.3405 0.5460 0.0955 0.376 Uiso 1 calc R . .
C31 C 0.2354(9) 0.4764(5) 0.0971(5) 0.30(2) Uani 1 d G . .
H31 H 0.2614 0.4289 0.1195 0.356 Uiso 1 calc R . .
C32 C 0.1491(8) 0.4772(5) 0.0781(5) 0.115(5) Uani 1 d G . .
H32 H 0.1174 0.4302 0.0877 0.138 Uiso 1 calc R . .
C33 C 0.1103(6) 0.5482(7) 0.0446(6) 0.39(3) Uani 1 d G . .
H33 H 0.0525 0.5488 0.0319 0.464 Uiso 1 calc R . .
C34 C 0.1577(6) 0.6184(5) 0.0303(5) 0.247(15) Uani 1 d G . .
H34 H 0.1317 0.6659 0.0079 0.297 Uiso 1 calc R . .
C35 C 0.2219(6) 0.7941(5) 0.0009(4) 0.051(2) Uani 1 d . . .
C36 C 0.2529(7) 0.8524(6) -0.0422(4) 0.062(2) Uani 1 d . . .
H36 H 0.3172 0.8464 -0.0564 0.074 Uiso 1 calc R . .
C37 C 0.1896(8) 0.9188(6) -0.0641(4) 0.074(3) Uani 1 d . . .
H37 H 0.2124 0.9582 -0.0920 0.089 Uiso 1 calc R . .
C38 C 0.0953(8) 0.9283(7) -0.0461(6) 0.096(4) Uani 1 d . . .
H38 H 0.0525 0.9712 -0.0628 0.115 Uiso 1 calc R . .
C39 C 0.0645(8) 0.8723(9) -0.0021(7) 0.126(6) Uani 1 d . . .
H39 H 0.0001 0.8795 0.0118 0.151 Uiso 1 calc R . .
C40 C 0.1258(7) 0.8066(7) 0.0217(5) 0.093(4) Uani 1 d . . .
H40 H 0.1031 0.7705 0.0516 0.112 Uiso 1 calc R . .
C41 C 0.2027(7) 0.9150(6) 0.1390(4) 0.059(2) Uani 1 d . . .
C42 C 0.1963(6) 0.9521(6) 0.0859(4) 0.057(2) Uani 1 d . . .
H42 H 0.2244 0.9215 0.0573 0.068 Uiso 1 calc R . .
C43 C 0.1482(7) 1.0345(7) 0.0749(5) 0.074(3) Uani 1 d . . .
H43 H 0.1440 1.0578 0.0389 0.089 Uiso 1 calc R . .
C44 C 0.1071(9) 1.0825(7) 0.1149(6) 0.092(4) Uani 1 d . . .
H44 H 0.0758 1.1380 0.1066 0.110 Uiso 1 calc R . .
C45 C 0.1129(11) 1.0470(9) 0.1676(6) 0.120(5) Uani 1 d . . .
H45 H 0.0840 1.0786 0.1956 0.145 Uiso 1 calc R . .
C46 C 0.1611(9) 0.9647(8) 0.1803(5) 0.096(4) Uani 1 d . . .
H46 H 0.1657 0.9425 0.2165 0.115 Uiso 1 calc R . .
C47 C 0.3119(7) 0.8222(6) 0.2170(4) 0.063(2) Uani 1 d . . .
C48 C 0.2896(8) 0.7815(7) 0.2694(4) 0.077(3) Uani 1 d . . .
H48 H 0.2436 0.7457 0.2765 0.092 Uiso 1 calc R . .
C49 C 0.3377(10) 0.7953(9) 0.3112(4) 0.095(4) Uani 1 d . . .
H49 H 0.3236 0.7679 0.3463 0.114 Uiso 1 calc R . .
C50 C 0.4037(10) 0.8475(11) 0.3015(5) 0.114(5) Uani 1 d . . .
H50 H 0.4366 0.8542 0.3295 0.136 Uiso 1 calc R . .
C51 C 0.4228(10) 0.8912(10) 0.2504(5) 0.106(4) Uani 1 d . . .
H51 H 0.4661 0.9296 0.2443 0.127 Uiso 1 calc R . .
C52 C 0.3777(8) 0.8781(7) 0.2080(4) 0.077(3) Uani 1 d . . .
H52 H 0.3915 0.9070 0.1734 0.093 Uiso 1 calc R . .
C53 C 0.1632(7) 0.7495(6) 0.1823(4) 0.062(2) Uani 1 d . . .
C54 C 0.1834(9) 0.6633(8) 0.2037(6) 0.106(4) Uani 1 d . . .
H54 H 0.2463 0.6373 0.2059 0.127 Uiso 1 calc R . .
C55 C 0.1088(15) 0.6166(11) 0.2219(8) 0.148(7) Uani 1 d . . .
H55 H 0.1219 0.5596 0.2370 0.177 Uiso 1 calc R . .
C56 C 0.0165(15) 0.6543(16) 0.2177(8) 0.162(9) Uani 1 d . . .
H56 H -0.0332 0.6232 0.2298 0.194 Uiso 1 calc R . .
C57 C -0.0018(11) 0.7355(14) 0.1961(7) 0.139(7) Uani 1 d . . .
H57 H -0.0648 0.7599 0.1925 0.167 Uiso 1 calc R . .
C58 C 0.0699(9) 0.7855(10) 0.1786(5) 0.101(4) Uani 1 d . . .
H58 H 0.0545 0.8426 0.1646 0.121 Uiso 1 calc R . .
Fe1A Fe 0.5000 0.5000 0.5000 0.0398(4) Uani 1 d S . .
Ru1A Ru 0.76743(4) 0.44426(4) 0.35441(3) 0.04210(19) Uani 1 d . . .
P1A P 0.69490(15) 0.52057(14) 0.28125(8) 0.0430(5) Uani 1 d . . .
P2A P 0.74563(17) 0.30701(15) 0.34458(10) 0.0525(6) Uani 1 d . . .
N1A N 0.3825(4) 0.5207(4) 0.4670(2) 0.0444(16) Uani 1 d . . .
N2A N 0.5070(4) 0.6213(4) 0.4859(3) 0.0446(16) Uani 1 d . . .
N5A N 0.5801(5) 0.4809(4) 0.4327(3) 0.0434(15) Uani 1 d . . .
C17A C 0.6448(6) 0.4652(5) 0.4012(3) 0.0399(18) Uani 1 d . . .
N3A N 0.3447(5) 0.3777(5) 0.4802(3) 0.0561(19) Uani 1 d . . .
N4A N 0.3619(5) 0.6744(5) 0.4459(3) 0.0556(19) Uani 1 d . . .
C1A C 0.3278(6) 0.4603(6) 0.4627(3) 0.051(2) Uani 1 d . . .
C2A C 0.2444(7) 0.5013(7) 0.4387(4) 0.065(3) Uani 1 d . . .
C3A C 0.1677(8) 0.4673(9) 0.4260(5) 0.101(4) Uani 1 d . . .
H3A H 0.1636 0.4094 0.4341 0.121 Uiso 1 calc R . .
C4A C 0.0999(10) 0.5241(11) 0.4013(7) 0.133(6) Uani 1 d . . .
H4A H 0.0502 0.5036 0.3902 0.160 Uiso 1 calc R . .
C5A C 0.1021(10) 0.6129(12) 0.3919(7) 0.134(6) Uani 1 d . . .
H5A H 0.0537 0.6494 0.3754 0.161 Uiso 1 calc R . .
C6A C 0.1760(7) 0.6467(8) 0.4071(5) 0.086(3) Uani 1 d . . .
H6A H 0.1774 0.7052 0.4022 0.103 Uiso 1 calc R . .
C7A C 0.2469(6) 0.5881(7) 0.4298(4) 0.064(3) Uani 1 d . . .
C8A C 0.3365(6) 0.5984(6) 0.4478(3) 0.053(2) Uani 1 d . . .
C9A C 0.4414(6) 0.6840(6) 0.4630(3) 0.050(2) Uani 1 d . . .
C10A C 0.4700(7) 0.7669(6) 0.4612(3) 0.057(2) Uani 1 d . . .
C11A C 0.4281(8) 0.8494(6) 0.4436(4) 0.074(3) Uani 1 d . . .
H11A H 0.3689 0.8610 0.4308 0.089 Uiso 1 calc R . .
C12A C 0.4813(12) 0.9152(8) 0.4462(5) 0.096(4) Uani 1 d . . .
H12A H 0.4559 0.9715 0.4348 0.116 Uiso 1 calc R . .
C13A C 0.5670(11) 0.8992(8) 0.4644(5) 0.089(4) Uani 1 d . . .
H13A H 0.6001 0.9442 0.4643 0.107 Uiso 1 calc R . .
C14A C 0.6057(9) 0.8184(7) 0.4831(4) 0.083(3) Uani 1 d . . .
H14A H 0.6634 0.8082 0.4974 0.099 Uiso 1 calc R . .
C15A C 0.5579(7) 0.7512(6) 0.4805(3) 0.056(2) Uani 1 d . . .
C16A C 0.5777(6) 0.6600(6) 0.4965(3) 0.051(2) Uani 1 d . . .
C18A C 0.9237(6) 0.4568(8) 0.3329(4) 0.065(3) Uani 1 d . . .
H18A H 0.9576 0.4477 0.2991 0.079 Uiso 1 calc R . .
C19A C 0.9147(7) 0.3958(7) 0.3793(5) 0.075(3) Uani 1 d . . .
H19A H 0.9429 0.3386 0.3817 0.090 Uiso 1 calc R . .
C20A C 0.8575(7) 0.4342(9) 0.4203(4) 0.074(3) Uani 1 d . . .
H20A H 0.8392 0.4071 0.4548 0.089 Uiso 1 calc R . .
C21A C 0.8311(6) 0.5206(8) 0.4021(5) 0.073(3) Uani 1 d . . .
H21A H 0.7937 0.5618 0.4220 0.088 Uiso 1 calc R . .
C22A C 0.8722(7) 0.5329(7) 0.3478(4) 0.068(3) Uani 1 d . . .
H22A H 0.8658 0.5846 0.3250 0.081 Uiso 1 calc R . .
C23A C 0.5717(5) 0.5101(5) 0.2788(3) 0.0419(19) Uani 1 d . . .
C24A C 0.5513(7) 0.4461(6) 0.2534(4) 0.060(2) Uani 1 d . . .
H24A H 0.6007 0.4124 0.2343 0.072 Uiso 1 calc R . .
C25A C 0.4572(8) 0.4311(7) 0.2561(4) 0.072(3) Uani 1 d . . .
H25A H 0.4446 0.3871 0.2393 0.087 Uiso 1 calc R . .
C26A C 0.3836(7) 0.4820(8) 0.2836(4) 0.069(3) Uani 1 d . . .
H26A H 0.3213 0.4718 0.2857 0.083 Uiso 1 calc R . .
C27A C 0.4011(6) 0.5461(8) 0.3075(4) 0.072(3) Uani 1 d . . .
H27A H 0.3509 0.5804 0.3258 0.086 Uiso 1 calc R . .
C28A C 0.4959(6) 0.5617(6) 0.3050(3) 0.058(2) Uani 1 d . . .
H28A H 0.5074 0.6068 0.3210 0.070 Uiso 1 calc R . .
C29A C 0.6865(6) 0.6366(5) 0.2822(3) 0.048(2) Uani 1 d . . .
C30A C 0.6623(6) 0.6698(6) 0.3309(4) 0.058(2) Uani 1 d . . .
H30A H 0.6514 0.6331 0.3628 0.070 Uiso 1 calc R . .
C31A C 0.6539(8) 0.7562(6) 0.3334(4) 0.070(3) Uani 1 d . . .
H31A H 0.6374 0.7773 0.3667 0.084 Uiso 1 calc R . .
C32A C 0.6703(9) 0.8120(7) 0.2855(5) 0.084(3) Uani 1 d . . .
H32A H 0.6651 0.8704 0.2867 0.100 Uiso 1 calc R . .
C33A C 0.6940(9) 0.7795(7) 0.2370(4) 0.084(3) Uani 1 d . . .
H33A H 0.7039 0.8163 0.2049 0.101 Uiso 1 calc R . .
C34A C 0.7032(7) 0.6934(6) 0.2351(4) 0.063(2) Uani 1 d . . .
H34A H 0.7210 0.6724 0.2018 0.076 Uiso 1 calc R . .
C35A C 0.7514(6) 0.5078(6) 0.2121(3) 0.051(2) Uani 1 d . . .
C36A C 0.7027(6) 0.5328(6) 0.1668(4) 0.062(2) Uani 1 d . . .
H36A H 0.6374 0.5529 0.1714 0.075 Uiso 1 calc R . .
C37A C 0.7512(7) 0.5277(7) 0.1148(4) 0.069(3) Uani 1 d . . .
H37A H 0.7184 0.5468 0.0848 0.083 Uiso 1 calc R . .
C38A C 0.8443(8) 0.4958(8) 0.1071(4) 0.086(4) Uani 1 d . . .
H38A H 0.8754 0.4920 0.0720 0.103 Uiso 1 calc R . .
C39A C 0.8944(8) 0.4684(9) 0.1513(5) 0.100(4) Uani 1 d . . .
H39A H 0.9590 0.4460 0.1460 0.120 Uiso 1 calc R . .
C40A C 0.8473(7) 0.4747(8) 0.2031(4) 0.077(3) Uani 1 d . . .
H40A H 0.8811 0.4562 0.2328 0.092 Uiso 1 calc R . .
C41A C 0.6305(7) 0.2674(6) 0.3628(4) 0.058(2) Uani 1 d . . .
C42A C 0.5438(7) 0.3195(6) 0.3657(3) 0.058(2) Uani 1 d . . .
H42A H 0.5408 0.3786 0.3619 0.070 Uiso 1 calc R . .
C43A C 0.4613(8) 0.2848(8) 0.3740(4) 0.077(3) Uani 1 d . . .
H43A H 0.4026 0.3207 0.3756 0.092 Uiso 1 calc R . .
C44A C 0.4637(11) 0.1965(10) 0.3803(4) 0.094(4) Uani 1 d . . .
H44A H 0.4073 0.1735 0.3857 0.112 Uiso 1 calc R . .
C45A C 0.5520(12) 0.1434(9) 0.3782(5) 0.102(4) Uani 1 d . . .
H45A H 0.5549 0.0843 0.3829 0.122 Uiso 1 calc R . .
C46A C 0.6338(9) 0.1778(7) 0.3693(4) 0.081(3) Uani 1 d . . .
H46A H 0.6925 0.1420 0.3675 0.097 Uiso 1 calc R . .
C47A C 0.7864(8) 0.2719(6) 0.2775(4) 0.064(3) Uani 1 d . . .
C48A C 0.7277(8) 0.2486(6) 0.2459(4) 0.070(3) Uani 1 d . . .
H48A H 0.6643 0.2469 0.2602 0.084 Uiso 1 calc R . .
C49A C 0.7578(10) 0.2279(8) 0.1947(5) 0.096(4) Uani 1 d . . .
H49A H 0.7151 0.2140 0.1743 0.116 Uiso 1 calc R . .
C50A C 0.8517(12) 0.2277(9) 0.1736(6) 0.116(5) Uani 1 d . . .
H50A H 0.8740 0.2118 0.1392 0.140 Uiso 1 calc R . .
C51A C 0.9134(11) 0.2517(9) 0.2042(5) 0.113(5) Uani 1 d . . .
H51A H 0.9773 0.2513 0.1903 0.136 Uiso 1 calc R . .
C52A C 0.8805(9) 0.2759(8) 0.2549(5) 0.093(4) Uani 1 d . . .
H52A H 0.9213 0.2951 0.2741 0.112 Uiso 1 calc R . .
C53A C 0.8139(8) 0.2296(7) 0.3912(5) 0.076(3) Uani 1 d . . .
C54A C 0.7865(9) 0.2328(7) 0.4466(4) 0.085(3) Uani 1 d . . .
H54A H 0.7351 0.2729 0.4582 0.102 Uiso 1 calc R . .
C55A C 0.8352(13) 0.1765(11) 0.4846(6) 0.124(5) Uani 1 d . . .
H55A H 0.8151 0.1784 0.5215 0.149 Uiso 1 calc R . .
C56A C 0.9098(18) 0.1203(13) 0.4690(11) 0.183(10) Uani 1 d . . .
H56A H 0.9445 0.0863 0.4950 0.220 Uiso 1 calc R . .
C57A C 0.9364(16) 0.1115(13) 0.4167(9) 0.181(10) Uani 1 d . . .
H57A H 0.9856 0.0684 0.4066 0.217 Uiso 1 calc R . .
C58A C 0.8888(11) 0.1686(9) 0.3763(6) 0.122(5) Uani 1 d . . .
H58A H 0.9088 0.1642 0.3396 0.146 Uiso 1 calc R . .
Sb1 Sb 0.18117(6) 0.31233(7) 0.25423(5) 0.1143(4) Uani 1 d . . .
F3 F 0.0815(6) 0.3866(7) 0.2230(4) 0.169(4) Uani 1 d . . .
F5 F 0.1712(8) 0.3896(9) 0.3033(5) 0.216(6) Uani 1 d . . .
F4 F 0.2712(8) 0.3667(13) 0.2124(5) 0.273(9) Uani 1 d . . .
F2 F 0.0885(7) 0.2649(8) 0.3009(6) 0.233(7) Uani 1 d . . .
F1 F 0.2786(8) 0.2470(11) 0.2851(6) 0.262(7) Uani 1 d . . .
F6 F 0.1865(11) 0.2486(14) 0.2053(10) 0.382(14) Uani 1 d . . .

loop_
_atom_site_aniso_label
_atom_site_aniso_U_11
_atom_site_aniso_U_22
_atom_site_aniso_U_33
_atom_site_aniso_U_23
_atom_site_aniso_U_13
_atom_site_aniso_U_12
Fe1 0.0417(9) 0.0377(9) 0.0436(9) -0.0048(7) -0.0016(7) -0.0109(7)
Ru1 0.0469(4) 0.0412(4) 0.0413(4) 0.0026(3) -0.0088(3) -0.0073(3)
P1 0.0443(12) 0.0431(12) 0.0475(12) -0.0054(10) -0.0045(10) -0.0095(10)
P2 0.0561(14) 0.0499(13) 0.0413(12) 0.0012(10) -0.0035(10) -0.0142(11)
N1 0.053(4) 0.044(4) 0.046(4) -0.010(3) -0.001(3) -0.011(3)
N2 0.043(4) 0.039(4) 0.049(4) -0.004(3) -0.004(3) -0.011(3)
N5 0.039(4) 0.047(4) 0.045(4) -0.002(3) 0.002(3) -0.013(3)
C17 0.033(4) 0.046(5) 0.035(4) -0.009(4) -0.006(3) -0.008(4)
N3 0.046(4) 0.050(4) 0.064(5) -0.016(4) 0.001(4) -0.005(3)
N4 0.054(4) 0.047(4) 0.051(4) -0.007(3) -0.004(3) -0.007(3)
C1 0.052(5) 0.043(5) 0.045(5) -0.010(4) 0.002(4) -0.015(4)
C2 0.059(6) 0.062(6) 0.050(5) -0.014(4) 0.004(4) -0.019(5)
C3 0.074(7) 0.082(7) 0.053(6) -0.019(5) 0.001(5) 0.000(6)
C4 0.099(9) 0.076(7) 0.061(7) -0.030(6) -0.013(6) 0.005(7)
C5 0.109(9) 0.077(7) 0.056(6) -0.010(6) -0.023(6) -0.028(7)
C6 0.074(7) 0.071(7) 0.064(6) -0.011(5) -0.013(5) -0.011(5)
C7 0.064(6) 0.054(5) 0.041(5) -0.012(4) -0.006(4) -0.015(5)
C8 0.053(5) 0.052(5) 0.046(5) -0.004(4) -0.002(4) -0.020(4)
C9 0.041(5) 0.040(5) 0.064(6) -0.003(4) -0.005(4) -0.013(4)
C10 0.042(5) 0.053(5) 0.063(6) -0.006(4) -0.002(4) -0.007(4)
C11 0.060(6) 0.061(6) 0.076(7) 0.002(5) -0.021(5) -0.007(5)
C12 0.064(7) 0.081(8) 0.119(10) -0.024(7) -0.037(7) 0.021(6)
C13 0.057(7) 0.087(8) 0.127(11) -0.035(8) -0.023(7) 0.018(6)
C14 0.056(6) 0.068(7) 0.097(8) -0.030(6) -0.009(6) -0.001(5)
C15 0.047(5) 0.041(5) 0.073(6) -0.009(4) -0.003(4) -0.009(4)
C16 0.040(4) 0.040(5) 0.061(6) -0.007(4) -0.006(4) -0.002(4)
C18 0.100(10) 0.088(10) 0.137(13) -0.028(10) -0.079(10) 0.034(8)
C19 0.124(12) 0.118(12) 0.052(7) 0.016(8) -0.025(7) 0.048(10)
C20 0.116(10) 0.059(7) 0.077(8) 0.018(6) -0.009(7) 0.016(7)
C21 0.058(6) 0.059(6) 0.064(6) -0.008(5) -0.014(5) 0.007(5)
C22 0.047(6) 0.083(8) 0.096(9) 0.015(7) -0.024(6) 0.001(5)
C23 0.052(5) 0.054(5) 0.043(5) -0.007(4) -0.008(4) 0.003(4)
C24 0.063(6) 0.064(6) 0.057(6) -0.012(5) 0.011(5) -0.024(5)
C25 0.060(6) 0.076(7) 0.076(7) -0.042(6) 0.019(5) -0.017(5)
C26 0.063(7) 0.096(8) 0.060(6) -0.026(6) 0.013(5) -0.009(6)
C27 0.086(9) 0.189(15) 0.091(9) -0.090(10) 0.004(7) -0.045(9)
C28 0.054(6) 0.171(13) 0.125(11) -0.085(10) 0.011(7) -0.045(8)
C29 0.060(6) 0.048(5) 0.064(6) -0.008(4) -0.003(5) -0.020(5)
C30 0.143(17) 0.079(12) 0.70(6) 0.11(2) -0.11(3) -0.057(12)
C31 0.172(19) 0.134(16) 0.59(5) 0.15(2) -0.17(3) -0.116(16)
C32 0.143(13) 0.055(7) 0.140(12) -0.023(7) 0.060(10) -0.055(8)
C33 0.138(17) 0.062(11) 0.89(8) -0.08(2) 0.21(3) -0.057(11)
C34 0.088(12) 0.077(11) 0.56(5) -0.041(18) 0.056(19) -0.036(9)
C35 0.049(5) 0.044(5) 0.058(5) -0.002(4) -0.011(4) -0.004(4)
C36 0.061(6) 0.069(6) 0.057(6) 0.004(5) -0.018(5) -0.016(5)
C37 0.075(7) 0.063(6) 0.084(7) 0.020(6) -0.023(6) -0.023(6)
C38 0.057(7) 0.075(8) 0.146(12) 0.022(8) -0.031(7) -0.002(6)
C39 0.047(6) 0.107(10) 0.191(16) 0.042(11) 0.009(8) 0.003(7)
C40 0.051(6) 0.079(8) 0.124(10) 0.040(7) 0.001(6) 0.002(6)
C41 0.064(6) 0.057(6) 0.051(5) -0.007(4) -0.002(4) -0.006(5)
C42 0.041(5) 0.065(6) 0.061(6) 0.003(5) -0.003(4) -0.011(4)
C43 0.063(6) 0.073(7) 0.078(7) 0.013(6) -0.011(6) -0.005(6)
C44 0.095(9) 0.061(7) 0.103(10) -0.008(7) 0.001(8) 0.018(6)
C45 0.153(14) 0.080(9) 0.112(12) -0.039(9) 0.011(10) 0.022(9)
C46 0.131(11) 0.083(8) 0.064(7) -0.025(6) -0.005(7) 0.019(8)
C47 0.068(6) 0.067(6) 0.051(6) 0.001(5) -0.005(5) -0.015(5)
C48 0.092(8) 0.098(8) 0.039(5) 0.000(5) -0.006(5) -0.021(7)
C49 0.110(10) 0.124(11) 0.048(6) 0.014(7) -0.008(6) -0.032(9)
C50 0.112(11) 0.173(15) 0.070(9) -0.012(9) -0.029(8) -0.049(11)
C51 0.108(10) 0.153(13) 0.073(8) -0.021(8) -0.013(7) -0.060(9)
C52 0.096(8) 0.090(8) 0.052(6) -0.004(5) -0.011(6) -0.035(7)
C53 0.065(6) 0.067(6) 0.055(6) -0.005(5) 0.004(5) -0.027(5)
C54 0.091(9) 0.078(8) 0.141(12) 0.000(8) 0.021(8) -0.038(7)
C55 0.151(16) 0.110(12) 0.185(18) -0.008(11) 0.032(14) -0.084(13)
C56 0.138(16) 0.20(2) 0.165(17) -0.017(15) 0.044(14) -0.122(17)
C57 0.081(10) 0.206(19) 0.136(14) 0.023(13) -0.002(9) -0.083(12)
C58 0.072(8) 0.139(12) 0.090(9) 0.002(8) 0.005(7) -0.040(8)
Fe1A 0.0356(8) 0.0510(10) 0.0348(8) -0.0060(7) -0.0039(7) -0.0127(7)
Ru1A 0.0351(3) 0.0527(4) 0.0394(4) -0.0073(3) -0.0044(3) -0.0085(3)
P1A 0.0402(11) 0.0504(13) 0.0381(11) -0.0041(10) -0.0041(9) -0.0084(10)
P2A 0.0556(14) 0.0511(14) 0.0513(13) -0.0084(11) -0.0050(11) -0.0093(11)
N1A 0.043(4) 0.057(4) 0.035(4) 0.003(3) -0.011(3) -0.017(3)
N2A 0.038(4) 0.054(4) 0.045(4) -0.008(3) -0.002(3) -0.015(3)
N5A 0.043(4) 0.054(4) 0.036(4) -0.005(3) -0.007(3) -0.014(3)
C17A 0.041(4) 0.045(5) 0.036(4) -0.003(4) -0.012(4) -0.007(4)
N3A 0.060(5) 0.067(5) 0.051(4) -0.009(4) -0.011(4) -0.030(4)
N4A 0.059(5) 0.063(5) 0.042(4) -0.001(4) -0.011(3) -0.003(4)
C1A 0.049(5) 0.063(6) 0.047(5) -0.008(4) -0.004(4) -0.026(4)
C2A 0.054(6) 0.089(8) 0.054(6) -0.009(5) -0.016(5) -0.010(5)
C3A 0.069(7) 0.126(11) 0.125(11) -0.011(9) -0.045(7) -0.039(7)
C4A 0.091(10) 0.133(13) 0.199(17) -0.010(12) -0.095(11) -0.026(10)
C5A 0.083(10) 0.163(16) 0.161(15) -0.005(13) -0.068(10) -0.004(10)
C6A 0.060(7) 0.113(9) 0.088(8) -0.004(7) -0.037(6) -0.008(6)
C7A 0.042(5) 0.090(8) 0.055(6) -0.005(5) -0.007(4) -0.003(5)
C8A 0.047(5) 0.074(7) 0.039(5) -0.003(4) -0.008(4) -0.014(5)
C9A 0.054(5) 0.054(5) 0.042(5) -0.004(4) -0.006(4) -0.010(4)
C10A 0.082(7) 0.048(5) 0.042(5) -0.001(4) -0.006(5) -0.021(5)
C11A 0.096(8) 0.060(6) 0.058(6) 0.000(5) -0.003(6) 0.000(6)
C12A 0.154(13) 0.060(7) 0.075(8) -0.004(6) 0.005(8) -0.036(8)
C13A 0.131(12) 0.067(8) 0.082(8) -0.007(6) -0.016(8) -0.046(8)
C14A 0.119(10) 0.080(8) 0.062(7) -0.006(6) -0.015(6) -0.050(7)
C15A 0.073(6) 0.062(6) 0.040(5) -0.002(4) -0.004(4) -0.033(5)
C16A 0.055(5) 0.057(6) 0.046(5) -0.006(4) -0.004(4) -0.026(4)
C18A 0.043(5) 0.104(9) 0.055(6) -0.028(6) 0.000(4) -0.017(5)
C19A 0.040(5) 0.079(7) 0.112(9) -0.004(7) -0.044(6) -0.002(5)
C20A 0.050(6) 0.127(11) 0.049(6) -0.004(6) -0.008(5) -0.031(6)
C21A 0.038(5) 0.105(9) 0.092(8) -0.046(7) -0.009(5) -0.024(6)
C22A 0.049(6) 0.084(8) 0.080(7) 0.006(6) -0.024(5) -0.037(5)
C23A 0.037(4) 0.057(5) 0.032(4) 0.003(4) -0.006(3) -0.011(4)
C24A 0.056(6) 0.079(7) 0.047(5) -0.001(5) -0.011(4) -0.020(5)
C25A 0.077(7) 0.092(8) 0.060(6) 0.002(6) -0.018(6) -0.044(6)
C26A 0.044(5) 0.109(9) 0.057(6) 0.004(6) -0.011(5) -0.028(6)
C27A 0.039(5) 0.101(8) 0.066(6) 0.005(6) -0.008(5) -0.003(5)
C28A 0.048(5) 0.074(6) 0.049(5) 0.001(5) -0.007(4) -0.009(5)
C29A 0.044(5) 0.053(5) 0.049(5) -0.002(4) -0.007(4) -0.014(4)
C30A 0.065(6) 0.062(6) 0.049(5) -0.005(5) -0.006(4) -0.016(5)
C31A 0.098(8) 0.061(6) 0.057(6) -0.014(5) -0.007(6) -0.024(6)
C32A 0.109(9) 0.052(6) 0.093(9) -0.004(6) -0.011(7) -0.028(6)
C33A 0.124(10) 0.071(8) 0.057(7) 0.004(6) 0.004(6) -0.035(7)
C34A 0.074(6) 0.060(6) 0.053(6) -0.002(5) 0.004(5) -0.018(5)
C35A 0.044(5) 0.062(6) 0.043(5) -0.001(4) -0.002(4) -0.009(4)
C36A 0.043(5) 0.087(7) 0.054(6) -0.011(5) -0.003(4) -0.003(5)
C37A 0.072(7) 0.094(8) 0.036(5) -0.002(5) -0.001(5) -0.012(6)
C38A 0.076(7) 0.117(10) 0.047(6) -0.010(6) 0.019(5) 0.006(7)
C39A 0.053(6) 0.171(13) 0.062(7) -0.017(8) 0.013(6) 0.005(7)
C40A 0.044(5) 0.124(10) 0.060(6) -0.015(6) 0.000(5) -0.008(6)
C41A 0.071(6) 0.058(6) 0.052(5) -0.006(4) -0.005(5) -0.031(5)
C42A 0.059(6) 0.073(6) 0.049(5) -0.006(5) 0.000(4) -0.034(5)
C43A 0.076(7) 0.112(9) 0.052(6) -0.020(6) 0.008(5) -0.046(7)
C44A 0.110(10) 0.129(12) 0.059(7) -0.020(7) 0.009(7) -0.079(10)
C45A 0.130(12) 0.097(10) 0.088(9) 0.003(7) -0.005(9) -0.065(10)
C46A 0.092(8) 0.075(8) 0.076(7) 0.002(6) -0.005(6) -0.029(7)
C47A 0.081(7) 0.062(6) 0.054(6) -0.018(5) 0.004(5) -0.025(5)
C48A 0.079(7) 0.075(7) 0.057(6) -0.012(5) 0.000(5) -0.015(6)
C49A 0.114(11) 0.116(10) 0.070(8) -0.039(7) -0.002(7) -0.032(8)
C50A 0.156(14) 0.112(11) 0.087(9) -0.049(8) 0.028(10) -0.044(10)
C51A 0.114(11) 0.145(13) 0.094(10) -0.061(9) 0.028(8) -0.053(10)
C52A 0.089(8) 0.114(10) 0.087(8) -0.050(7) 0.016(7) -0.031(7)
C53A 0.081(7) 0.063(7) 0.079(8) -0.011(6) -0.014(6) 0.006(6)
C54A 0.098(9) 0.085(8) 0.063(7) 0.012(6) -0.009(6) -0.011(7)
C55A 0.172(16) 0.116(12) 0.074(9) 0.016(9) -0.034(10) -0.003(11)
C56A 0.23(3) 0.125(16) 0.18(2) 0.011(16) -0.09(2) 0.047(16)
C57A 0.21(2) 0.147(17) 0.155(17) -0.038(15) -0.082(17) 0.106(15)
C58A 0.139(13) 0.106(11) 0.104(11) -0.014(9) -0.026(10) 0.031(10)
Sb1 0.0532(5) 0.1471(9) 0.1478(9) -0.0650(7) -0.0016(5) -0.0003(5)
F3 0.089(6) 0.220(11) 0.184(9) -0.011(8) -0.005(6) -0.011(6)
F5 0.179(10) 0.267(14) 0.231(13) -0.153(11) 0.024(9) -0.056(10)
F4 0.119(8) 0.53(3) 0.187(11) -0.038(14) 0.018(8) -0.150(13)
F2 0.110(7) 0.218(12) 0.329(17) 0.082(12) -0.002(9) -0.036(8)
F1 0.124(9) 0.343(19) 0.290(17) -0.031(14) -0.075(10) 0.074(10)
F6 0.227(15) 0.46(3) 0.55(3) -0.42(3) -0.077(18) 0.041(17)

loop_
_atom_type_symbol
_atom_type_description
_atom_type_scat_dispersion_real
_atom_type_scat_dispersion_imag
_atom_type_scat_source
C C 0.0033 0.0016 'International Tables Vol C Tables 4.2.6.8 and 6.1.1.4'
H H 0.0000 0.0000 'International Tables Vol C Tables 4.2.6.8 and 6.1.1.4'
N N 0.0061 0.0033 'International Tables Vol C Tables 4.2.6.8 and 6.1.1.4'
F F 0.0171 0.0103 'International Tables Vol C Tables 4.2.6.8 and 6.1.1.4'
P P 0.1023 0.0942 'International Tables Vol C Tables 4.2.6.8 and 6.1.1.4'
Fe Fe 0.3463 0.8444 'International Tables Vol C Tables 4.2.6.8 and 6.1.1.4'
Ru Ru -1.2594 0.8363 'International Tables Vol C Tables 4.2.6.8 and 6.1.1.4'
Sb Sb -0.5866 1.5461 'International Tables Vol C Tables 4.2.6.8 and 6.1.1.4'

loop_
_geom_angle_atom_site_label_1
_geom_angle_atom_site_label_2
_geom_angle_atom_site_label_3
_geom_angle
_geom_angle_site_symmetry_1
_geom_angle_site_symmetry_3
_geom_angle_publ_flag
N5 Fe1 N5 180.000(1) . 2_675 y
N5 Fe1 N2 92.4(3) . 2_675 y
N5 Fe1 N2 87.6(3) 2_675 2_675 y
N5 Fe1 N2 87.6(3) . . y
N5 Fe1 N2 92.4(3) 2_675 . y
N2 Fe1 N2 180.000(1) 2_675 . y
N5 Fe1 N1 89.5(3) . . y
N5 Fe1 N1 90.5(3) 2_675 . y
N2 Fe1 N1 90.6(3) 2_675 . y
N2 Fe1 N1 89.4(3) . . y
N5 Fe1 N1 90.5(3) . 2_675 y
N5 Fe1 N1 89.5(3) 2_675 2_675 y
N2 Fe1 N1 89.4(3) 2_675 2_675 y
N2 Fe1 N1 90.6(3) . 2_675 y
N1 Fe1 N1 180.0 . 2_675 y
C17 Ru1 C18 95.1(5) . . y
C17 Ru1 C22 92.4(4) . . y
C18 Ru1 C22 37.1(4) . . y
C17 Ru1 C21 121.9(3) . . y
C18 Ru1 C21 60.7(4) . . y
C22 Ru1 C21 35.8(4) . . y
C17 Ru1 C19 128.4(6) . . y
C18 Ru1 C19 36.5(5) . . y
C22 Ru1 C19 60.7(5) . . y
C21 Ru1 C19 60.0(4) . . y
C17 Ru1 C20 151.9(4) . . y
C18 Ru1 C20 60.3(5) . . y
C22 Ru1 C20 60.0(4) . . y
C21 Ru1 C20 36.1(4) . . y
C19 Ru1 C20 35.5(5) . . y
C17 Ru1 P1 89.8(2) . . y
C18 Ru1 P1 149.8(4) . . y
C22 Ru1 P1 113.0(4) . . y
C21 Ru1 P1 91.5(3) . . y
C19 Ru1 P1 139.9(5) . . y
C20 Ru1 P1 105.0(4) . . y
C17 Ru1 P2 90.4(2) . . y
C18 Ru1 P2 108.5(4) . . y
C22 Ru1 P2 145.6(4) . . y
C21 Ru1 P2 145.5(3) . . y
C19 Ru1 P2 91.4(4) . . y
C20 Ru1 P2 109.4(3) . . y
P1 Ru1 P2 101.23(8) . . y
C35 P1 C23 100.3(4) . . y
C35 P1 C29 103.5(4) . . y
C23 P1 C29 102.2(4) . . y
C35 P1 Ru1 120.4(3) . . y
C23 P1 Ru1 111.5(3) . . y
C29 P1 Ru1 116.3(3) . . y
C53 P2 C41 101.9(5) . . y
C53 P2 C47 105.0(4) . . y
C41 P2 C47 98.4(4) . . y
C53 P2 Ru1 117.5(3) . . y
C41 P2 Ru1 123.8(3) . . y
C47 P2 Ru1 107.4(3) . . y
C8 N1 C1 107.9(7) . . y
C8 N1 Fe1 126.8(6) . . y
C1 N1 Fe1 125.4(6) . . y
C9 N2 C16 108.3(7) . . y
C9 N2 Fe1 126.2(6) . . y
C16 N2 Fe1 125.2(5) . . y
C17 N5 Fe1 166.7(6) . . y
N5 C17 Ru1 170.9(6) . . y
C1 N3 C16 122.5(7) . 2_675 y
C9 N4 C8 120.3(7) . . y
N3 C1 N1 127.7(8) . . y
N3 C1 C2 123.7(8) . . y
N1 C1 C2 108.6(8) . . y
C3 C2 C7 121.4(9) . . y
C3 C2 C1 131.5(9) . . y
C7 C2 C1 107.0(8) . . y
C4 C3 C2 117.3(10) . . y
C3 C4 C5 122.0(9) . . y
C6 C5 C4 120.2(10) . . y
C5 C6 C7 118.6(10) . . y
C6 C7 C2 120.4(8) . . y
C6 C7 C8 133.4(9) . . y
C2 C7 C8 106.2(8) . . y
N4 C8 N1 127.7(8) . . y
N4 C8 C7 122.1(8) . . y
N1 C8 C7 110.2(8) . . y
N4 C9 N2 129.3(8) . . y
N4 C9 C10 120.8(8) . . y
N2 C9 C10 109.9(8) . . y
C15 C10 C11 122.9(9) . . y
C15 C10 C9 105.6(8) . . y
C11 C10 C9 131.5(9) . . y
C12 C11 C10 115.3(10) . . y
C13 C12 C11 122.7(10) . . y
C12 C13 C14 122.0(10) . . y
C15 C14 C13 117.0(10) . . y
C10 C15 C14 120.1(9) . . y
C10 C15 C16 106.7(8) . . y
C14 C15 C16 133.1(9) . . y
N3 C16 N2 128.5(7) 2_675 . y
N3 C16 C15 122.0(8) 2_675 . y
N2 C16 C15 109.5(8) . . y
C19 C18 C22 106.9(13) . . y
C19 C18 Ru1 72.8(7) . . y
C22 C18 Ru1 71.8(6) . . y
C20 C19 C18 108.5(12) . . y
C20 C19 Ru1 72.8(7) . . y
C18 C19 Ru1 70.7(6) . . y
C19 C20 C21 108.1(12) . . y
C19 C20 Ru1 71.7(6) . . y
C21 C20 Ru1 70.8(5) . . y
C22 C21 C20 108.8(11) . . y
C22 C21 Ru1 72.0(6) . . y
C20 C21 Ru1 73.1(6) . . y
C21 C22 C18 107.8(11) . . y
C21 C22 Ru1 72.2(6) . . y
C18 C22 Ru1 71.1(6) . . y
C24 C23 C28 117.2(8) . . y
C24 C23 P1 122.1(7) . . y
C28 C23 P1 120.6(7) . . y
C25 C24 C23 122.4(9) . . y
C26 C25 C24 119.6(9) . . y
C25 C26 C27 120.3(9) . . y
C26 C27 C28 120.3(10) . . y
C23 C28 C27 120.1(10) . . y
C30 C29 C34 120.0 . . y
C30 C29 P1 118.5(5) . . y
C34 C29 P1 121.5(5) . . y
C31 C30 C29 120.0 . . y
C30 C31 C32 120.0 . . y
C31 C32 C33 120.0 . . y
C34 C33 C32 120.0 . . y
C33 C34 C29 120.0 . . y
C40 C35 C36 117.7(8) . . y
C40 C35 P1 121.9(7) . . y
C36 C35 P1 120.2(7) . . y
C37 C36 C35 120.7(9) . . y
C38 C37 C36 121.7(10) . . y
C37 C38 C39 117.8(10) . . y
C40 C39 C38 122.1(11) . . y
C39 C40 C35 119.8(10) . . y
C42 C41 C46 117.4(9) . . y
C42 C41 P2 122.6(7) . . y
C46 C41 P2 120.1(8) . . y
C41 C42 C43 120.4(10) . . y
C44 C43 C42 122.3(10) . . y
C43 C44 C45 118.1(11) . . y
C44 C45 C46 121.4(12) . . y
C45 C46 C41 120.4(11) . . y
C52 C47 C48 119.2(9) . . y
C52 C47 P2 115.5(7) . . y
C48 C47 P2 125.3(8) . . y
C47 C48 C49 119.0(11) . . y
C50 C49 C48 121.1(11) . . y
C49 C50 C51 120.2(12) . . y
C50 C51 C52 120.1(12) . . y
C51 C52 C47 120.3(10) . . y
C58 C53 C54 118.7(10) . . y
C58 C53 P2 123.2(9) . . y
C54 C53 P2 118.0(8) . . y
C53 C54 C55 119.8(14) . . y
C56 C55 C54 120.1(16) . . y
C57 C56 C55 119.8(15) . . y
C56 C57 C58 122.3(17) . . y
C53 C58 C57 119.4(14) . . y
N5A Fe1A N5A 180.000(2) 2_666 . y
N5A Fe1A N2A 90.9(3) 2_666 2_666 y
N5A Fe1A N2A 89.1(3) . 2_666 y
N5A Fe1A N2A 89.1(3) 2_666 . y
N5A Fe1A N2A 90.9(3) . . y
N2A Fe1A N2A 180.0 2_666 . y
N5A Fe1A N1A 93.7(3) 2_666 2_666 y
N5A Fe1A N1A 86.3(3) . 2_666 y
N2A Fe1A N1A 90.0(3) 2_666 2_666 y
N2A Fe1A N1A 90.0(3) . 2_666 y
N5A Fe1A N1A 86.3(3) 2_666 . y
N5A Fe1A N1A 93.7(3) . . y
N2A Fe1A N1A 90.0(3) 2_666 . y
N2A Fe1A N1A 90.0(3) . . y
N1A Fe1A N1A 180.000(1) 2_666 . y
C17A Ru1A C20A 95.5(3) . . y
C17A Ru1A C22A 119.7(4) . . y
C20A Ru1A C22A 60.4(4) . . y
C17A Ru1A C21A 90.0(3) . . y
C20A Ru1A C21A 36.6(4) . . y
C22A Ru1A C21A 36.7(4) . . y
C17A Ru1A C18A 150.9(3) . . y
C20A Ru1A C18A 60.4(3) . . y
C22A Ru1A C18A 35.8(4) . . y
C21A Ru1A C18A 61.0(4) . . y
C17A Ru1A C19A 128.5(4) . . y
C20A Ru1A C19A 35.5(4) . . y
C22A Ru1A C19A 59.6(4) . . y
C21A Ru1A C19A 60.1(4) . . y
C18A Ru1A C19A 36.2(4) . . y
C17A Ru1A P1A 89.1(2) . . y
C20A Ru1A P1A 151.6(3) . . y
C22A Ru1A P1A 93.1(3) . . y
C21A Ru1A P1A 115.7(4) . . y
C18A Ru1A P1A 104.8(3) . . y
C19A Ru1A P1A 140.3(3) . . y
C17A Ru1A P2A 92.5(2) . . y
C20A Ru1A P2A 108.4(4) . . y
C22A Ru1A P2A 145.7(3) . . y
C21A Ru1A P2A 144.9(4) . . y
C18A Ru1A P2A 109.8(3) . . y
C19A Ru1A P2A 92.0(3) . . y
P1A Ru1A P2A 99.32(9) . . y
C23A P1A C35A 103.1(4) . . y
C23A P1A C29A 102.1(4) . . y
C35A P1A C29A 102.1(4) . . y
C23A P1A Ru1A 117.3(3) . . y
C35A P1A Ru1A 119.5(3) . . y
C29A P1A Ru1A 110.5(3) . . y
C53A P2A C47A 104.8(5) . . y
C53A P2A C41A 97.9(5) . . y
C47A P2A C41A 101.8(4) . . y
C53A P2A Ru1A 108.9(4) . . y
C47A P2A Ru1A 116.6(3) . . y
C41A P2A Ru1A 123.9(3) . . y
C8A N1A C1A 108.1(7) . . y
C8A N1A Fe1A 125.6(5) . . y
C1A N1A Fe1A 126.2(6) . . y
C16A N2A C9A 107.1(7) . . y
C16A N2A Fe1A 126.6(6) . . y
C9A N2A Fe1A 126.2(5) . . y
C17A N5A Fe1A 163.0(6) . . y
N5A C17A Ru1A 171.1(7) . . y
C1A N3A C16A 123.4(7) . 2_666 y
C9A N4A C8A 122.3(8) . . y
N3A C1A N1A 126.8(8) . . y
N3A C1A C2A 123.7(8) . . y
N1A C1A C2A 109.4(8) . . y
C7A C2A C3A 121.5(10) . . y
C7A C2A C1A 107.7(8) . . y
C3A C2A C1A 130.8(11) . . y
C4A C3A C2A 116.2(12) . . y
C3A C4A C5A 122.5(12) . . y
C6A C5A C4A 120.9(13) . . y
C7A C6A C5A 116.1(13) . . y
C2A C7A C6A 122.6(10) . . y
C2A C7A C8A 105.5(8) . . y
C6A C7A C8A 131.9(11) . . y
N4A C8A N1A 128.5(8) . . y
N4A C8A C7A 122.1(9) . . y
N1A C8A C7A 109.4(8) . . y
N4A C9A N2A 127.3(8) . . y
N4A C9A C10A 122.9(8) . . y
N2A C9A C10A 109.8(8) . . y
C11A C10A C15A 121.1(9) . . y
C11A C10A C9A 132.6(10) . . y
C15A C10A C9A 106.3(8) . . y
C10A C11A C12A 115.8(11) . . y
C13A C12A C11A 122.7(12) . . y
C14A C13A C12A 120.9(11) . . y
C13A C14A C15A 119.1(11) . . y
C14A C15A C10A 120.4(10) . . y
C14A C15A C16A 133.5(10) . . y
C10A C15A C16A 106.0(7) . . y
N3A C16A N2A 126.8(8) 2_666 . y
N3A C16A C15A 122.4(8) 2_666 . y
N2A C16A C15A 110.7(8) . . y
C22A C18A C19A 106.2(9) . . y
C22A C18A Ru1A 70.3(5) . . y
C19A C18A Ru1A 71.9(5) . . y
C20A C19A C18A 108.8(10) . . y
C20A C19A Ru1A 70.4(5) . . y
C18A C19A Ru1A 71.9(5) . . y
C19A C20A C21A 109.1(10) . . y
C19A C20A Ru1A 74.1(5) . . y
C21A C20A Ru1A 71.9(6) . . y
C20A C21A C22A 106.0(10) . . y
C20A C21A Ru1A 71.6(6) . . y
C22A C21A Ru1A 71.5(5) . . y
C18A C22A C21A 109.9(10) . . y
C18A C22A Ru1A 73.9(5) . . y
C21A C22A Ru1A 71.8(5) . . y
C24A C23A C28A 118.0(8) . . y
C24A C23A P1A 120.1(6) . . y
C28A C23A P1A 121.8(7) . . y
C23A C24A C25A 121.0(9) . . y
C26A C25A C24A 119.6(10) . . y
C27A C26A C25A 120.6(9) . . y
C26A C27A C28A 120.1(10) . . y
C23A C28A C27A 120.6(9) . . y
C30A C29A C34A 117.6(8) . . y
C30A C29A P1A 119.7(7) . . y
C34A C29A P1A 122.7(7) . . y
C31A C30A C29A 121.7(9) . . y
C30A C31A C32A 119.5(9) . . y
C33A C32A C31A 119.2(10) . . y
C32A C33A C34A 120.7(10) . . y
C33A C34A C29A 121.2(9) . . y
C40A C35A C36A 117.6(8) . . y
C40A C35A P1A 119.6(7) . . y
C36A C35A P1A 122.8(6) . . y
C37A C36A C35A 120.2(8) . . y
C38A C37A C36A 121.1(9) . . y
C37A C38A C39A 120.2(9) . . y
C40A C39A C38A 119.2(10) . . y
C39A C40A C35A 121.6(10) . . y
C42A C41A C46A 119.3(9) . . y
C42A C41A P2A 123.7(7) . . y
C46A C41A P2A 116.8(8) . . y
C41A C42A C43A 120.0(10) . . y
C42A C43A C44A 121.2(12) . . y
C45A C44A C43A 118.8(11) . . y
C46A C45A C44A 120.1(12) . . y
C45A C46A C41A 120.7(12) . . y
C48A C47A C52A 117.3(9) . . y
C48A C47A P2A 123.9(8) . . y
C52A C47A P2A 118.5(8) . . y
C49A C48A C47A 123.3(11) . . y
C48A C49A C50A 119.2(12) . . y
C49A C50A C51A 119.3(12) . . y
C52A C51A C50A 120.5(13) . . y
C51A C52A C47A 120.3(12) . . y
C58A C53A C54A 117.5(11) . . y
C58A C53A P2A 125.5(10) . . y
C54A C53A P2A 117.1(8) . . y
C55A C54A C53A 120.5(13) . . y
C56A C55A C54A 120.8(16) . . y
C55A C56A C57A 121.3(18) . . y
C56A C57A C58A 119.5(17) . . y
C53A C58A C57A 120.2(15) . . y
F6 Sb1 F1 94.1(9) . . y
F6 Sb1 F4 89.6(10) . . y
F1 Sb1 F4 85.4(7) . . y
F6 Sb1 F2 95.7(10) . . y
F1 Sb1 F2 95.0(7) . . y
F4 Sb1 F2 174.6(8) . . y
F6 Sb1 F5 175.0(10) . . y
F1 Sb1 F5 90.2(7) . . y
F4 Sb1 F5 88.3(7) . . y
F2 Sb1 F5 86.3(7) . . y
F6 Sb1 F3 88.8(8) . . y
F1 Sb1 F3 176.5(7) . . y
F4 Sb1 F3 92.7(6) . . y
F2 Sb1 F3 86.7(5) . . y
F5 Sb1 F3 86.8(6) . . y

loop_
_geom_bond_atom_site_label_1
_geom_bond_atom_site_label_2
_geom_bond_distance
_geom_bond_site_symmetry_2
_geom_bond_publ_flag
Fe1 N5 1.902(6) . y
Fe1 N5 1.902(6) 2_675 y
Fe1 N2 1.943(6) 2_675 y
Fe1 N2 1.943(6) . y
Fe1 N1 1.954(7) . y
Fe1 N1 1.954(7) 2_675 y
Ru1 C17 1.953(8) . y
Ru1 C18 2.220(11) . y
Ru1 C22 2.228(10) . y
Ru1 C21 2.231(9) . y
Ru1 C19 2.247(10) . y
Ru1 C20 2.262(10) . y
Ru1 P1 2.319(2) . y
Ru1 P2 2.323(3) . y
P1 C35 1.827(8) . y
P1 C23 1.845(8) . y
P1 C29 1.845(6) . y
P2 C53 1.817(9) . y
P2 C41 1.826(9) . y
P2 C47 1.843(10) . y
N1 C8 1.360(10) . y
N1 C1 1.378(10) . y
N2 C9 1.349(10) . y
N2 C16 1.367(10) . y
N5 C17 1.163(9) . y
N3 C1 1.318(10) . y
N3 C16 1.330(11) 2_675 y
N4 C9 1.340(11) . y
N4 C8 1.346(11) . y
C1 C2 1.444(12) . y
C2 C3 1.383(12) . y
C2 C7 1.390(12) . y
C3 C4 1.383(13) . y
C4 C5 1.382(14) . y
C5 C6 1.385(13) . y
C6 C7 1.384(12) . y
C7 C8 1.431(11) . y
C9 C10 1.463(11) . y
C10 C15 1.391(12) . y
C10 C11 1.407(12) . y
C11 C12 1.386(14) . y
C12 C13 1.366(15) . y
C13 C14 1.397(14) . y
C14 C15 1.397(12) . y
C15 C16 1.445(11) . y
C16 N3 1.330(11) 2_675 y
C18 C19 1.399(19) . y
C18 C22 1.416(17) . y
C19 C20 1.375(18) . y
C20 C21 1.393(14) . y
C21 C22 1.370(14) . y
C23 C24 1.367(12) . y
C23 C28 1.383(13) . y
C24 C25 1.368(12) . y
C25 C26 1.352(13) . y
C26 C27 1.348(15) . y
C27 C28 1.394(15) . y
C29 C30 1.3900 . y
C29 C34 1.3900 . y
C30 C31 1.3900 . y
C31 C32 1.3900 . y
C32 C33 1.3900 . y
C33 C34 1.3900 . y
C35 C40 1.389(13) . y
C35 C36 1.392(12) . y
C36 C37 1.373(13) . y
C37 C38 1.349(14) . y
C38 C39 1.382(16) . y
C39 C40 1.369(15) . y
C41 C42 1.382(12) . y
C41 C46 1.400(13) . y
C42 C43 1.385(13) . y
C43 C44 1.355(15) . y
C44 C45 1.365(17) . y
C45 C46 1.390(16) . y
C47 C52 1.386(13) . y
C47 C48 1.390(12) . y
C48 C49 1.404(15) . y
C49 C50 1.344(17) . y
C50 C51 1.377(17) . y
C51 C52 1.385(15) . y
C53 C58 1.372(15) . y
C53 C54 1.399(15) . y
C54 C55 1.396(17) . y
C55 C56 1.37(2) . y
C56 C57 1.33(2) . y
C57 C58 1.393(17) . y
Fe1A N5A 1.924(7) 2_666 y
Fe1A N5A 1.924(7) . y
Fe1A N2A 1.940(7) 2_666 y
Fe1A N2A 1.940(7) . y
Fe1A N1A 1.944(6) 2_666 y
Fe1A N1A 1.944(6) . y
Ru1A C17A 1.967(8) . y
Ru1A C20A 2.218(9) . y
Ru1A C22A 2.217(9) . y
Ru1A C21A 2.222(9) . y
Ru1A C18A 2.263(9) . y
Ru1A C19A 2.263(8) . y
Ru1A P1A 2.320(2) . y
Ru1A P2A 2.330(2) . y
P1A C23A 1.816(8) . y
P1A C35A 1.825(8) . y
P1A C29A 1.844(9) . y
P2A C53A 1.826(11) . y
P2A C47A 1.833(9) . y
P2A C41A 1.843(9) . y
N1A C8A 1.355(11) . y
N1A C1A 1.375(10) . y
N2A C16A 1.356(10) . y
N2A C9A 1.370(10) . y
N5A C17A 1.142(9) . y
N3A C1A 1.320(11) . y
N3A C16A 1.340(11) 2_666 y
N4A C9A 1.319(11) . y
N4A C8A 1.324(11) . y
C1A C2A 1.430(12) . y
C2A C7A 1.381(14) . y
C2A C3A 1.408(13) . y
C3A C4A 1.362(17) . y
C4A C5A 1.41(2) . y
C5A C6A 1.398(17) . y
C6A C7A 1.383(13) . y
C7A C8A 1.469(12) . y
C9A C10A 1.450(12) . y
C10A C11A 1.387(13) . y
C10A C15A 1.388(13) . y
C11A C12A 1.421(16) . y
C12A C13A 1.345(17) . y
C13A C14A 1.357(15) . y
C14A C15A 1.390(13) . y
C15A C16A 1.444(12) . y
C16A N3A 1.340(11) 2_666 y
C18A C22A 1.379(14) . y
C18A C19A 1.406(14) . y
C19A C20A 1.366(14) . y
C20A C21A 1.393(15) . y
C21A C22A 1.399(14) . y
C23A C24A 1.380(12) . y
C23A C28A 1.387(12) . y
C24A C25A 1.403(12) . y
C25A C26A 1.379(14) . y
C26A C27A 1.343(14) . y
C27A C28A 1.415(12) . y
C29A C30A 1.378(12) . y
C29A C34A 1.394(12) . y
C30A C31A 1.377(13) . y
C31A C32A 1.398(14) . y
C32A C33A 1.368(14) . y
C33A C34A 1.369(13) . y
C35A C40A 1.381(12) . y
C35A C36A 1.394(12) . y
C36A C37A 1.387(12) . y
C37A C38A 1.338(14) . y
C38A C39A 1.384(15) . y
C39A C40A 1.380(13) . y
C41A C42A 1.369(13) . y
C41A C46A 1.412(13) . y
C42A C43A 1.371(12) . y
C43A C44A 1.393(16) . y
C44A C45A 1.393(18) . y
C45A C46A 1.358(16) . y
C47A C48A 1.372(13) . y
C47A C52A 1.391(14) . y
C48A C49A 1.363(14) . y
C49A C50A 1.370(18) . y
C50A C51A 1.392(18) . y
C51A C52A 1.376(15) . y
C53A C58A 1.367(16) . y
C53A C54A 1.389(15) . y
C54A C55A 1.387(17) . y
C55A C56A 1.32(2) . y
C56A C57A 1.33(2) . y
C57A C58A 1.43(2) . y
Sb1 F6 1.697(13) . y
Sb1 F1 1.792(11) . y
Sb1 F4 1.800(12) . y
Sb1 F2 1.825(11) . y
Sb1 F5 1.849(10) . y
Sb1 F3 1.876(9) . y

loop_
_cod_changelog_entry_id
_cod_changelog_entry_author
_cod_changelog_entry_date
_cod_changelog_entry_text
1 'Vaitkus, Antanas' 2024-11-15T14:40:08+02:00
;
 Removed multiple data items that had the 'Y' placeholder value.
;
